data_4026884
loop_
_publ_author_name
'Gen Zhang'
'Yaohu Zhang'
'Jiexi Yan'
'Ru Chen'
'Shoulei Wang'
'Yunxia Ma'
'Rui Wang'

_publ_section_title
;
 One-Pot Enantioselective Synthesis of Functionalized Pyranocoumarins and
 2-Amino-4H-chromenes: Discovery of a Type of Potent Antibacterial Agent
;
_journal_name_full 'Journal of Organic Chemistry'
_journal_page_first 878
_journal_page_last 888
_journal_paper_doi 10.1021/jo202020m
_journal_volume 77
_journal_year 2012
_chemical_formula_sum 'C19 H11 Br N2 O3'
_chemical_formula_weight 395.21
_chemical_name_systematic
; 
 ? 
;
_space_group_IT_number 2
_symmetry_cell_setting triclinic
_symmetry_space_group_name_Hall '-P 1'
_symmetry_space_group_name_H-M 'P -1'
_atom_sites_solution_hydrogens geom
_atom_sites_solution_primary direct
_atom_sites_solution_secondary difmap
_audit_creation_method SHELXL-97
_cell_angle_alpha 113.247(18)
_cell_angle_beta 105.854(18)
_cell_angle_gamma 97.890(18)
_cell_formula_units_Z 2
_cell_length_a 8.009(14)
_cell_length_b 11.045(19)
_cell_length_c 11.59(2)
_cell_measurement_reflns_used 1371
_cell_measurement_temperature 296(2)
_cell_measurement_theta_max 22.41
_cell_measurement_theta_min 2.75
_cell_volume 871(3)
_computing_cell_refinement 'Bruker SAINT'
_computing_data_collection 'Bruker APEX2'
_computing_data_reduction 'Bruker SAINT'
_computing_molecular_graphics 'Bruker SHELXTL'
_computing_publication_material 'Bruker SHELXTL'
_computing_structure_refinement 'SHELXL-97 (Sheldrick, 2008)'
_computing_structure_solution 'SHELXS-97 (Sheldrick, 2008)'
_diffrn_ambient_temperature 296(2)
_diffrn_measured_fraction_theta_full 0.977
_diffrn_measured_fraction_theta_max 0.977
_diffrn_measurement_device_type 'Bruker APEX-II CCD'
_diffrn_measurement_method '\f and \w scans'
_diffrn_radiation_monochromator graphite
_diffrn_radiation_source 'fine-focus sealed tube'
_diffrn_radiation_type MoK\a
_diffrn_radiation_wavelength 0.71073
_diffrn_reflns_av_R_equivalents 0.0390
_diffrn_reflns_av_sigmaI/netI 0.0701
_diffrn_reflns_limit_h_max 9
_diffrn_reflns_limit_h_min -9
_diffrn_reflns_limit_k_max 13
_diffrn_reflns_limit_k_min -12
_diffrn_reflns_limit_l_max 14
_diffrn_reflns_limit_l_min -14
_diffrn_reflns_number 5936
_diffrn_reflns_theta_full 25.50
_diffrn_reflns_theta_max 25.50
_diffrn_reflns_theta_min 2.05
_exptl_absorpt_coefficient_mu 2.379
_exptl_absorpt_correction_T_max 0.5877
_exptl_absorpt_correction_T_min 0.5165
_exptl_absorpt_correction_type multi-scan
_exptl_absorpt_process_details SADABS
_exptl_crystal_colour colorless
_exptl_crystal_density_diffrn 1.507
_exptl_crystal_description block
_exptl_crystal_F_000 396
_exptl_crystal_size_max 0.32
_exptl_crystal_size_mid 0.31
_exptl_crystal_size_min 0.25
_refine_diff_density_max 0.571
_refine_diff_density_min -0.525
_refine_diff_density_rms 0.065
_refine_ls_extinction_method none
_refine_ls_goodness_of_fit_ref 1.014
_refine_ls_hydrogen_treatment mixed
_refine_ls_matrix_type full
_refine_ls_number_parameters 234
_refine_ls_number_reflns 3168
_refine_ls_number_restraints 0
_refine_ls_restrained_S_all 1.014
_refine_ls_R_factor_all 0.0953
_refine_ls_R_factor_gt 0.0459
_refine_ls_shift/su_max 0.000
_refine_ls_shift/su_mean 0.000
_refine_ls_structure_factor_coef Fsqd
_refine_ls_weighting_details 'calc w=1/[\s^2^(Fo^2^)+(0.0412P)^2^+0.1778P] where P=(Fo^2^+2Fc^2^)/3'
_refine_ls_weighting_scheme calc
_refine_ls_wR_factor_gt 0.0921
_refine_ls_wR_factor_ref 0.1079
_reflns_number_gt 1867
_reflns_number_total 3168
_reflns_threshold_expression >2sigma(I)
_cod_data_source_file jo202020m_si_003.cif
_cod_data_source_block p-1
_cod_database_code 4026884

loop_
_symmetry_equiv_pos_as_xyz
'x, y, z'
'-x, -y, -z'

loop_
_atom_site_label
_atom_site_type_symbol
_atom_site_fract_x
_atom_site_fract_y
_atom_site_fract_z
_atom_site_U_iso_or_equiv
_atom_site_adp_type
_atom_site_occupancy
_atom_site_symmetry_multiplicity
_atom_site_calc_flag
_atom_site_refinement_flags
Br1 Br 0.37062(6) 0.75714(6) 0.55856(6) 0.0893(3) Uani 1 1 d .
C1 C 0.6862(5) 0.7111(4) 0.7046(4) 0.0397(9) Uani 1 1 d .
H1 H 0.6381 0.7350 0.7724 0.048 Uiso 1 1 calc R
C2 C 0.5934(5) 0.7081(4) 0.5820(4) 0.0456(10) Uani 1 1 d .
C3 C 0.6631(6) 0.6750(4) 0.4799(4) 0.0601(12) Uani 1 1 d .
H3 H 0.6014 0.6741 0.3988 0.072 Uiso 1 1 calc R
C4 C 0.8262(7) 0.6435(5) 0.5013(4) 0.0663(13) Uani 1 1 d .
H4 H 0.8741 0.6205 0.4334 0.080 Uiso 1 1 calc R
C5 C 0.9208(5) 0.6455(4) 0.6230(4) 0.0505(11) Uani 1 1 d .
H5 H 1.0311 0.6249 0.6357 0.061 Uiso 1 1 calc R
C6 C 0.8504(5) 0.6784(3) 0.7259(3) 0.0336(8) Uani 1 1 d .
C7 C 0.9532(4) 0.6796(3) 0.8602(3) 0.0302(8) Uani 1 1 d .
H7 H 0.9034 0.7292 0.9275 0.036 Uiso 1 1 calc R
C8 C 1.1568(4) 0.7493(3) 0.9129(3) 0.0328(8) Uani 1 1 d .
C9 C 1.2835(5) 0.6785(4) 0.9070(3) 0.0342(8) Uani 1 1 d .
C10 C 1.0632(4) 0.4705(3) 0.8362(3) 0.0289(8) Uani 1 1 d .
C11 C 0.9307(4) 0.5349(3) 0.8440(3) 0.0288(8) Uani 1 1 d .
C12 C 1.2200(5) 0.8947(4) 0.9620(4) 0.0425(9) Uani 1 1 d .
C13 C 1.0360(5) 0.3268(3) 0.8030(3) 0.0336(8) Uani 1 1 d .
C14 C 1.1697(5) 0.2563(4) 0.7869(4) 0.0461(10) Uani 1 1 d .
H14 H 1.2850 0.3030 0.8012 0.055 Uiso 1 1 calc R
C15 C 1.1266(6) 0.1172(4) 0.7498(4) 0.0588(12) Uani 1 1 d .
H15 H 1.2134 0.0701 0.7388 0.071 Uiso 1 1 calc R
C16 C 0.9539(6) 0.0472(4) 0.7288(4) 0.0657(13) Uani 1 1 d .
H16 H 0.9273 -0.0463 0.7035 0.079 Uiso 1 1 calc R
C17 C 0.8206(6) 0.1136(4) 0.7447(4) 0.0547(11) Uani 1 1 d .
H17 H 0.7060 0.0661 0.7310 0.066 Uiso 1 1 calc R
C18 C 0.8638(5) 0.2534(4) 0.7817(3) 0.0372(9) Uani 1 1 d .
C19 C 0.7580(5) 0.4569(4) 0.8316(3) 0.0349(9) Uani 1 1 d .
N1 N 1.2758(5) 1.0114(4) 1.0005(4) 0.0662(11) Uani 1 1 d .
N2 N 1.4631(5) 0.7263(4) 0.9443(4) 0.0497(10) Uani 1 1 d .
O1 O 1.2357(3) 0.5368(2) 0.8571(2) 0.0386(6) Uani 1 1 d .
O2 O 0.6325(3) 0.5042(2) 0.8492(3) 0.0490(7) Uani 1 1 d .
O3 O 0.7308(3) 0.3193(2) 0.8002(2) 0.0416(6) Uani 1 1 d .
H1N H 1.530(5) 0.668(4) 0.933(4) 0.062(14) Uiso 1 1 d .
H2N H 1.509(5) 0.806(4) 0.967(4) 0.050(13) Uiso 1 1 d .

loop_
_atom_site_aniso_label
_atom_site_aniso_U_11
_atom_site_aniso_U_22
_atom_site_aniso_U_33
_atom_site_aniso_U_23
_atom_site_aniso_U_13
_atom_site_aniso_U_12
Br1 0.0489(3) 0.1339(6) 0.1059(5) 0.0798(4) 0.0150(3) 0.0346(3)
C1 0.039(2) 0.042(2) 0.044(2) 0.0249(19) 0.0162(18) 0.0079(18)
C2 0.036(2) 0.049(2) 0.050(3) 0.030(2) 0.0047(19) 0.0069(19)
C3 0.066(3) 0.068(3) 0.037(3) 0.029(2) 0.001(2) 0.013(3)
C4 0.085(4) 0.083(3) 0.044(3) 0.033(2) 0.029(3) 0.038(3)
C5 0.056(3) 0.061(3) 0.045(3) 0.028(2) 0.021(2) 0.029(2)
C6 0.038(2) 0.025(2) 0.040(2) 0.0178(17) 0.0124(17) 0.0074(17)
C7 0.031(2) 0.029(2) 0.033(2) 0.0155(16) 0.0122(16) 0.0079(16)
C8 0.035(2) 0.024(2) 0.037(2) 0.0136(16) 0.0101(17) 0.0047(17)
C9 0.034(2) 0.031(2) 0.038(2) 0.0194(17) 0.0122(17) 0.0013(18)
C10 0.029(2) 0.028(2) 0.029(2) 0.0144(16) 0.0104(15) 0.0032(17)
C11 0.0296(19) 0.0254(19) 0.0286(19) 0.0129(16) 0.0074(15) 0.0030(16)
C12 0.038(2) 0.038(3) 0.049(2) 0.020(2) 0.0124(19) 0.0089(19)
C13 0.038(2) 0.032(2) 0.030(2) 0.0177(17) 0.0061(16) 0.0076(17)
C14 0.053(3) 0.036(2) 0.055(3) 0.026(2) 0.018(2) 0.014(2)
C15 0.064(3) 0.038(3) 0.084(3) 0.033(2) 0.029(3) 0.023(2)
C16 0.076(3) 0.026(2) 0.084(3) 0.023(2) 0.017(3) 0.010(2)
C17 0.053(3) 0.036(2) 0.068(3) 0.026(2) 0.013(2) 0.001(2)
C18 0.043(2) 0.032(2) 0.035(2) 0.0168(18) 0.0104(17) 0.0066(19)
C19 0.035(2) 0.035(2) 0.032(2) 0.0173(17) 0.0081(17) 0.0065(18)
N1 0.063(2) 0.035(2) 0.092(3) 0.025(2) 0.026(2) 0.0060(19)
N2 0.035(2) 0.034(2) 0.078(3) 0.025(2) 0.0200(19) 0.005(2)
O1 0.0347(14) 0.0265(14) 0.0575(16) 0.0203(12) 0.0189(12) 0.0085(11)
O2 0.0369(15) 0.0473(17) 0.0664(19) 0.0273(14) 0.0219(14) 0.0109(13)
O3 0.0361(14) 0.0330(15) 0.0562(17) 0.0245(13) 0.0144(13) 0.0023(12)

loop_
_atom_type_symbol
_atom_type_description
_atom_type_scat_dispersion_real
_atom_type_scat_dispersion_imag
_atom_type_scat_source
C C 0.0033 0.0016 'International Tables Vol C Tables 4.2.6.8 and 6.1.1.4'
H H 0.0000 0.0000 'International Tables Vol C Tables 4.2.6.8 and 6.1.1.4'
N N 0.0061 0.0033 'International Tables Vol C Tables 4.2.6.8 and 6.1.1.4'
O O 0.0106 0.0060 'International Tables Vol C Tables 4.2.6.8 and 6.1.1.4'
Br Br -0.2901 2.4595 'International Tables Vol C Tables 4.2.6.8 and 6.1.1.4'

loop_
_geom_angle_atom_site_label_1
_geom_angle_atom_site_label_2
_geom_angle_atom_site_label_3
_geom_angle
C6 C1 C2 120.4(3)
C6 C1 H1 119.8
C2 C1 H1 119.8
C3 C2 C1 121.1(4)
C3 C2 Br1 119.9(3)
C1 C2 Br1 118.9(3)
C4 C3 C2 118.5(4)
C4 C3 H3 120.8
C2 C3 H3 120.8
C3 C4 C5 121.3(4)
C3 C4 H4 119.4
C5 C4 H4 119.4
C6 C5 C4 120.3(4)
C6 C5 H5 119.8
C4 C5 H5 119.8
C1 C6 C5 118.4(3)
C1 C6 C7 120.9(3)
C5 C6 C7 120.6(3)
C11 C7 C8 107.7(3)
C11 C7 C6 110.6(3)
C8 C7 C6 112.5(3)
C11 C7 H7 108.7
C8 C7 H7 108.7
C6 C7 H7 108.7
C9 C8 C12 116.7(3)
C9 C8 C7 123.3(3)
C12 C8 C7 119.8(3)
N2 C9 C8 129.0(4)
N2 C9 O1 109.7(3)
C8 C9 O1 121.3(3)
C11 C10 O1 122.5(3)
C11 C10 C13 123.5(3)
O1 C10 C13 114.0(3)
C10 C11 C19 117.4(3)
C10 C11 C7 122.9(3)
C19 C11 C7 119.7(3)
N1 C12 C8 177.8(4)
C18 C13 C14 118.9(4)
C18 C13 C10 116.9(3)
C14 C13 C10 124.2(3)
C15 C14 C13 119.2(4)
C15 C14 H14 120.4
C13 C14 H14 120.4
C14 C15 C16 120.4(4)
C14 C15 H15 119.8
C16 C15 H15 119.8
C17 C16 C15 121.7(4)
C17 C16 H16 119.2
C15 C16 H16 119.2
C16 C17 C18 117.9(4)
C16 C17 H17 121.0
C18 C17 H17 121.0
O3 C18 C17 117.4(3)
O3 C18 C13 120.7(3)
C17 C18 C13 121.9(4)
O2 C19 O3 115.6(3)
O2 C19 C11 125.0(3)
O3 C19 C11 119.3(3)
C9 N2 H1N 120(3)
C9 N2 H2N 121(3)
H1N N2 H2N 119(4)
C10 O1 C9 118.7(3)
C19 O3 C18 121.8(3)

loop_
_geom_bond_atom_site_label_1
_geom_bond_atom_site_label_2
_geom_bond_distance
Br1 C2 1.915(5)
C1 C6 1.394(5)
C1 C2 1.397(5)
C1 H1 0.9300
C2 C3 1.387(6)
C3 C4 1.381(6)
C3 H3 0.9300
C4 C5 1.397(6)
C4 H4 0.9300
C5 C6 1.398(5)
C5 H5 0.9300
C6 C7 1.544(5)
C7 C11 1.512(5)
C7 C8 1.538(5)
C7 H7 0.9800
C8 C9 1.363(5)
C8 C12 1.435(6)
C9 N2 1.344(5)
C9 O1 1.389(5)
C10 C11 1.360(5)
C10 O1 1.380(4)
C10 C13 1.446(5)
C11 C19 1.464(5)
C12 N1 1.157(5)
C13 C18 1.404(5)
C13 C14 1.418(5)
C14 C15 1.384(6)
C14 H14 0.9300
C15 C16 1.394(6)
C15 H15 0.9300
C16 C17 1.388(6)
C16 H16 0.9300
C17 C18 1.392(5)
C17 H17 0.9300
C18 O3 1.387(4)
C19 O2 1.223(4)
C19 O3 1.385(5)
N2 H1N 0.89(4)
N2 H2N 0.80(4)

loop_
_geom_torsion_atom_site_label_1
_geom_torsion_atom_site_label_2
_geom_torsion_atom_site_label_3
_geom_torsion_atom_site_label_4
_geom_torsion
C6 C1 C2 C3 -1.1(6)
C6 C1 C2 Br1 -178.8(2)
C1 C2 C3 C4 0.7(6)
Br1 C2 C3 C4 178.4(3)
C2 C3 C4 C5 -0.5(7)
C3 C4 C5 C6 0.7(7)
C2 C1 C6 C5 1.2(5)
C2 C1 C6 C7 -179.2(3)
C4 C5 C6 C1 -1.0(6)
C4 C5 C6 C7 179.4(4)
C1 C6 C7 C11 103.7(4)
C5 C6 C7 C11 -76.8(4)
C1 C6 C7 C8 -135.9(3)
C5 C6 C7 C8 43.6(4)
C11 C7 C8 C9 16.8(4)
C6 C7 C8 C9 -105.3(4)
C11 C7 C8 C12 -168.1(3)
C6 C7 C8 C12 69.8(4)
C12 C8 C9 N2 1.9(5)
C7 C8 C9 N2 177.1(3)
C12 C8 C9 O1 -178.0(3)
C7 C8 C9 O1 -2.7(5)
O1 C10 C11 C19 -174.7(3)
C13 C10 C11 C19 6.6(5)
O1 C10 C11 C7 7.2(5)
C13 C10 C11 C7 -171.5(3)
C8 C7 C11 C10 -18.9(4)
C6 C7 C11 C10 104.3(4)
C8 C7 C11 C19 163.0(3)
C6 C7 C11 C19 -73.7(4)
C9 C8 C12 N1 23(11)
C7 C8 C12 N1 -152(11)
C11 C10 C13 C18 -1.8(5)
O1 C10 C13 C18 179.4(3)
C11 C10 C13 C14 176.2(3)
O1 C10 C13 C14 -2.6(5)
C18 C13 C14 C15 0.5(5)
C10 C13 C14 C15 -177.4(3)
C13 C14 C15 C16 -0.2(6)
C14 C15 C16 C17 -0.3(7)
C15 C16 C17 C18 0.4(6)
C16 C17 C18 O3 -178.6(3)
C16 C17 C18 C13 -0.1(6)
C14 C13 C18 O3 178.1(3)
C10 C13 C18 O3 -3.8(5)
C14 C13 C18 C17 -0.3(5)
C10 C13 C18 C17 177.7(3)
C10 C11 C19 O2 172.7(3)
C7 C11 C19 O2 -9.2(5)
C10 C11 C19 O3 -6.1(4)
C7 C11 C19 O3 172.1(3)
C11 C10 O1 C9 9.7(4)
C13 C10 O1 C9 -171.5(3)
N2 C9 O1 C10 168.4(3)
C8 C9 O1 C10 -11.7(4)
O2 C19 O3 C18 -178.0(3)
C11 C19 O3 C18 0.8(4)
C17 C18 O3 C19 -177.3(3)
C13 C18 O3 C19 4.2(5)
